data_7205703
loop_
_publ_author_name
'Zhang, Jun'
'Xue, Yun-Shan'
'Li, Yi-Zhi'
'Du, Hong-Bin'
'You, Xiao-Zeng'

_publ_section_title
;
 Cuprous iodide coordination polymers (CuI)x(L)y&#x00B7;z(solvent)
 built on linear thioether linkers
;
_journal_issue 7
_journal_name_full CrystEngComm
_journal_page_first 2578
_journal_paper_doi 10.1039/c0ce00685h
_journal_volume 13
_journal_year 2011
_chemical_formula_moiety 'C10 H14 Cu I S2'
_chemical_formula_sum 'C10 H14 Cu I S2'
_chemical_formula_weight 388.77
_chemical_name_systematic
;
?
;
_space_group_IT_number 12
_symmetry_cell_setting monoclinic
_symmetry_space_group_name_Hall '-C 2y'
_symmetry_space_group_name_H-M 'C 1 2/m 1'
_atom_sites_solution_hydrogens geom
_atom_sites_solution_primary direct
_atom_sites_solution_secondary difmap
_audit_creation_method SHELXL-97
_cell_angle_alpha 90.00
_cell_angle_beta 103.882(7)
_cell_angle_gamma 90.00
_cell_formula_units_Z 4
_cell_length_a 8.792(5)
_cell_length_b 21.509(12)
_cell_length_c 7.436(4)
_cell_measurement_reflns_used 2353
_cell_measurement_temperature 291(2)
_cell_measurement_theta_max 28.213
_cell_measurement_theta_min 2.587
_cell_volume 1365.1(13)
_computing_cell_refinement SMART
_computing_data_collection 'SMART (Bruker, 2000)'
_computing_data_reduction 'SAINT (Bruker, 2000)'
_computing_molecular_graphics SHELXTL
_computing_publication_material SHELXTL
_computing_structure_refinement SHELXTL
_computing_structure_solution 'SHELXTL (Bruker, 2000)'
_diffrn_ambient_temperature 291(2)
_diffrn_measured_fraction_theta_full 0.996
_diffrn_measured_fraction_theta_max 0.996
_diffrn_measurement_device_type 'Bruker Smart Apex CCD'
_diffrn_measurement_method 'phi and omega scans'
_diffrn_radiation_monochromator graphite
_diffrn_radiation_source 'sealed tube'
_diffrn_radiation_type MoK\a
_diffrn_radiation_wavelength 0.71073
_diffrn_reflns_av_R_equivalents 0.0462
_diffrn_reflns_av_sigmaI/netI 0.0601
_diffrn_reflns_limit_h_max 8
_diffrn_reflns_limit_h_min -10
_diffrn_reflns_limit_k_max 26
_diffrn_reflns_limit_k_min -26
_diffrn_reflns_limit_l_max 9
_diffrn_reflns_limit_l_min -9
_diffrn_reflns_number 3714
_diffrn_reflns_theta_full 26.00
_diffrn_reflns_theta_max 26.00
_diffrn_reflns_theta_min 1.89
_exptl_absorpt_coefficient_mu 4.131
_exptl_absorpt_correction_T_max 0.5955
_exptl_absorpt_correction_T_min 0.4921
_exptl_absorpt_correction_type multi-scan
_exptl_absorpt_process_details 'SADABS; Bruker, 2000'
_exptl_crystal_colour colorless
_exptl_crystal_density_diffrn 1.892
_exptl_crystal_density_method 'not measured'
_exptl_crystal_description block
_exptl_crystal_F_000 752
_exptl_crystal_size_max 0.20
_exptl_crystal_size_mid 0.14
_exptl_crystal_size_min 0.14
_refine_diff_density_max 1.012
_refine_diff_density_min -1.903
_refine_diff_density_rms 0.164
_refine_ls_extinction_method none
_refine_ls_goodness_of_fit_ref 1.050
_refine_ls_hydrogen_treatment constr
_refine_ls_matrix_type full
_refine_ls_number_parameters 67
_refine_ls_number_reflns 1386
_refine_ls_number_restraints 0
_refine_ls_restrained_S_all 1.050
_refine_ls_R_factor_all 0.0649
_refine_ls_R_factor_gt 0.0516
_refine_ls_shift/su_max 0.000
_refine_ls_shift/su_mean 0.000
_refine_ls_structure_factor_coef Fsqd
_refine_ls_weighting_details 'calc w=1/[\s^2^(Fo^2^)+(0.0733P)^2^+0.0000P] where P=(Fo^2^+2Fc^2^)/3'
_refine_ls_weighting_scheme calc
_refine_ls_wR_factor_gt 0.1233
_refine_ls_wR_factor_ref 0.1266
_reflns_number_gt 1087
_reflns_number_total 1386
_reflns_threshold_expression >2sigma(I)
_cod_data_source_file c0ce00685h.txt
_cod_data_source_block MSF-6
_cod_depositor_comments
;
The following automatic conversions were performed:
'_symmetry_cell_setting' value 'Monoclinic' changed to 'monoclinic'
according to '/home/saulius/struct/CIF-dictionaries/cif_core.dic'
dictionary named 'cif_core.dic' version 2.4.1 from 2010-06-29.

Automatic conversion script
Id: cif_fix_enum 1555 2011-01-17 13:19:09Z saulius 
;
_cod_original_sg_symbol_H-M 'C 2/m'
_cod_database_code 7205703

loop_
_symmetry_equiv_pos_as_xyz
'x, y, z'
'-x, y, -z'
'x+1/2, y+1/2, z'
'-x+1/2, y+1/2, -z'
'-x, -y, -z'
'x, -y, z'
'-x+1/2, -y+1/2, -z'
'x+1/2, -y+1/2, z'

loop_
_atom_site_label
_atom_site_type_symbol
_atom_site_fract_x
_atom_site_fract_y
_atom_site_fract_z
_atom_site_U_iso_or_equiv
_atom_site_adp_type
_atom_site_occupancy
_atom_site_symmetry_multiplicity
_atom_site_calc_flag
_atom_site_refinement_flags
_atom_site_disorder_assembly
_atom_site_disorder_group
C1 C 0.2721(9) 0.3070(4) 0.5868(10) 0.0440(17) Uani 1 1 d . . .
H1 H 0.2873 0.3457 0.6441 0.053 Uiso 1 1 calc R . .
C2 C 0.1785(8) 0.3022(3) 0.4086(9) 0.0337(14) Uani 1 1 d . . .
C3 C 0.1573(8) 0.2443(3) 0.3198(9) 0.0357(14) Uani 1 1 d . . .
H3 H 0.0962 0.2407 0.1994 0.043 Uiso 1 1 calc R . .
C4 C 0.2412(9) 0.4090(4) 0.2247(12) 0.0486(19) Uani 1 1 d . . .
H4A H 0.1998 0.4457 0.1536 0.058 Uiso 1 1 calc R . .
H4B H 0.3140 0.4230 0.3370 0.058 Uiso 1 1 calc R . .
C5 C 0.3298(9) 0.3714(4) 0.1143(11) 0.051(2) Uani 1 1 d . . .
H5A H 0.3826 0.3378 0.1888 0.076 Uiso 1 1 calc R . .
H5B H 0.4055 0.3974 0.0767 0.076 Uiso 1 1 calc R . .
H5C H 0.2582 0.3549 0.0065 0.076 Uiso 1 1 calc R . .
Cu1 Cu 0.0000 0.43414(5) 0.5000 0.0382(3) Uani 1 2 d S . .
I1 I 0.22729(8) 0.5000 0.71135(9) 0.0375(2) Uani 1 2 d S . .
S1 S 0.0795(2) 0.36851(8) 0.2888(2) 0.0414(4) Uani 1 1 d . . .

loop_
_atom_site_aniso_label
_atom_site_aniso_U_11
_atom_site_aniso_U_22
_atom_site_aniso_U_33
_atom_site_aniso_U_23
_atom_site_aniso_U_13
_atom_site_aniso_U_12
C1 0.048(4) 0.045(4) 0.035(4) -0.012(3) 0.001(3) 0.004(3)
C2 0.039(4) 0.028(3) 0.037(3) -0.004(3) 0.014(3) 0.008(3)
C3 0.034(3) 0.033(3) 0.035(3) -0.007(3) -0.001(3) 0.006(3)
C4 0.045(4) 0.046(5) 0.059(5) 0.012(4) 0.022(4) 0.012(3)
C5 0.045(4) 0.063(5) 0.050(4) 0.020(4) 0.020(4) 0.025(4)
Cu1 0.0476(7) 0.0275(6) 0.0403(6) 0.000 0.0122(5) 0.000
I1 0.0433(4) 0.0308(4) 0.0387(4) 0.000 0.0105(3) 0.000
S1 0.0480(10) 0.0299(9) 0.0449(9) 0.0030(7) 0.0081(8) 0.0113(7)

loop_
_atom_type_symbol
_atom_type_description
_atom_type_scat_dispersion_real
_atom_type_scat_dispersion_imag
_atom_type_scat_source
C C 0.0033 0.0016 'International Tables Vol C Tables 4.2.6.8 and 6.1.1.4'
H H 0.0000 0.0000 'International Tables Vol C Tables 4.2.6.8 and 6.1.1.4'
Cu Cu 0.3201 1.2651 'International Tables Vol C Tables 4.2.6.8 and 6.1.1.4'
I I -0.4742 1.8119 'International Tables Vol C Tables 4.2.6.8 and 6.1.1.4'
S S 0.1246 0.1234 'International Tables Vol C Tables 4.2.6.8 and 6.1.1.4'

loop_
_geom_angle_atom_site_label_1
_geom_angle_atom_site_label_2
_geom_angle_atom_site_label_3
_geom_angle
_geom_angle_site_symmetry_1
_geom_angle_site_symmetry_3
_geom_angle_publ_flag
C3 C1 C2 121.2(7) 7_556 . ?
C3 C1 H1 119.4 7_556 . ?
C2 C1 H1 119.4 . . ?
C1 C2 C3 119.8(6) . . ?
C1 C2 S1 121.5(5) . . ?
C3 C2 S1 118.6(5) . . ?
C1 C3 C2 119.0(6) 7_556 . ?
C1 C3 H3 120.5 7_556 . ?
C2 C3 H3 120.5 . . ?
C5 C4 S1 115.2(6) . . ?
C5 C4 H4A 108.5 . . ?
S1 C4 H4A 108.5 . . ?
C5 C4 H4B 108.5 . . ?
S1 C4 H4B 108.5 . . ?
H4A C4 H4B 107.5 . . ?
C4 C5 H5A 109.5 . . ?
C4 C5 H5B 109.5 . . ?
H5A C5 H5B 109.5 . . ?
C4 C5 H5C 109.5 . . ?
H5A C5 H5C 109.5 . . ?
H5B C5 H5C 109.5 . . ?
S1 Cu1 S1 105.78(11) 2_556 . ?
S1 Cu1 I1 103.27(6) 2_556 . ?
S1 Cu1 I1 114.72(6) . . ?
S1 Cu1 I1 114.72(6) 2_556 5_566 ?
S1 Cu1 I1 103.27(6) . 5_566 ?
I1 Cu1 I1 115.06(6) . 5_566 ?
S1 Cu1 Cu1 127.11(5) 2_556 5_566 ?
S1 Cu1 Cu1 127.11(5) . 5_566 ?
I1 Cu1 Cu1 57.53(3) . 5_566 ?
I1 Cu1 Cu1 57.53(3) 5_566 5_566 ?
Cu1 I1 Cu1 64.94(6) . 5_566 ?
C2 S1 C4 101.2(4) . . ?
C2 S1 Cu1 109.5(2) . . ?
C4 S1 Cu1 105.3(3) . . ?

loop_
_geom_bond_atom_site_label_1
_geom_bond_atom_site_label_2
_geom_bond_distance
_geom_bond_site_symmetry_2
_geom_bond_publ_flag
C1 C3 1.370(10) 7_556 ?
C1 C2 1.386(10) . ?
C1 H1 0.9300 . ?
C2 C3 1.402(9) . ?
C2 S1 1.792(6) . ?
C3 C1 1.370(10) 7_556 ?
C3 H3 0.9300 . ?
C4 C5 1.498(10) . ?
C4 S1 1.826(8) . ?
C4 H4A 0.9700 . ?
C4 H4B 0.9700 . ?
C5 H5A 0.9600 . ?
C5 H5B 0.9600 . ?
C5 H5C 0.9600 . ?
Cu1 S1 2.340(2) 2_556 ?
Cu1 S1 2.340(2) . ?
Cu1 I1 2.6387(12) . ?
Cu1 I1 2.6387(12) 5_566 ?
Cu1 Cu1 2.833(3) 5_566 ?
I1 Cu1 2.6387(12) 5_566 ?

loop_
_geom_torsion_atom_site_label_1
_geom_torsion_atom_site_label_2
_geom_torsion_atom_site_label_3
_geom_torsion_atom_site_label_4
_geom_torsion
_geom_torsion_site_symmetry_1
_geom_torsion_site_symmetry_2
_geom_torsion_site_symmetry_3
_geom_torsion_site_symmetry_4
_geom_torsion_publ_flag
C3 C1 C2 C3 -1.2(13) 7_556 . . . ?
C3 C1 C2 S1 177.5(6) 7_556 . . . ?
C1 C2 C3 C1 1.2(12) . . . 7_556 ?
S1 C2 C3 C1 -177.6(6) . . . 7_556 ?
S1 Cu1 I1 Cu1 -125.78(6) 2_556 . . 5_566 ?
S1 Cu1 I1 Cu1 119.63(6) . . . 5_566 ?
I1 Cu1 I1 Cu1 0.0 5_566 . . 5_566 ?
C1 C2 S1 C4 75.6(7) . . . . ?
C3 C2 S1 C4 -105.7(6) . . . . ?
C1 C2 S1 Cu1 -35.2(7) . . . . ?
C3 C2 S1 Cu1 143.5(5) . . . . ?
C5 C4 S1 C2 56.2(7) . . . . ?
C5 C4 S1 Cu1 170.2(5) . . . . ?
S1 Cu1 S1 C2 -37.8(3) 2_556 . . . ?
I1 Cu1 S1 C2 75.3(3) . . . . ?
I1 Cu1 S1 C2 -158.7(3) 5_566 . . . ?
Cu1 Cu1 S1 C2 142.2(3) 5_566 . . . ?
S1 Cu1 S1 C4 -145.9(3) 2_556 . . . ?
I1 Cu1 S1 C4 -32.7(3) . . . . ?
I1 Cu1 S1 C4 93.3(3) 5_566 . . . ?
Cu1 Cu1 S1 C4 34.1(3) 5_566 . . . ?
